data_7014714
loop_
_publ_author_name
'Kunz, Peter C.'
'Wetzel, Corinna'
'K\"ogel, Susanne'
'Kassack, Matthias U.'
'Spingler, Bernhard'

_publ_section_title
;
 [(C3H4N2)2Au]Cl--a bis protic gold(I)-NHC.
;
_journal_issue 1
_journal_name_full 'Dalton transactions (Cambridge, England : 2003)'
_journal_page_first 35
_journal_page_last 37
_journal_paper_doi 10.1039/c0dt01089h
_journal_volume 40
_journal_year 2011
_chemical_formula_sum 'C6 H8 Au Cl N4'
_chemical_formula_weight 368.58
_chemical_name_systematic
;
?
;
_space_group_IT_number 15
_symmetry_cell_setting monoclinic
_symmetry_space_group_name_Hall '-C 2yc'
_symmetry_space_group_name_H-M 'C 1 2/c 1'
_atom_sites_solution_hydrogens geom
_atom_sites_solution_primary direct
_atom_sites_solution_secondary difmap
_audit_creation_method SHELXL-97
_cell_angle_alpha 90.00
_cell_angle_beta 97.774(2)
_cell_angle_gamma 90.00
_cell_formula_units_Z 12
_cell_length_a 8.51512(18)
_cell_length_b 14.1757(2)
_cell_length_c 23.3727(5)
_cell_measurement_reflns_used 9180
_cell_measurement_temperature 183(2)
_cell_measurement_theta_max 37.54
_cell_measurement_theta_min 4.930
_cell_volume 2795.34(9)
_computing_cell_refinement 'CrysAlis^Pro^ (Oxford, 2007)'
_computing_data_collection 'CrysAlis^Pro^ (Oxford, 2007)'
_computing_data_reduction 'CrysAlis^Pro^ (Oxford, 2007)'
_computing_molecular_graphics 'ORTEP-3 (Farrugia, 1997)'
_computing_publication_material 'SHELXL-97 (Sheldrick, 2008)'
_computing_structure_refinement 'SHELXL-97 (Sheldrick, 2008)'
_computing_structure_solution 'SIR-97 (Altomare, 1999)'
_diffrn_ambient_temperature 183(2)
_diffrn_detector_area_resol_mean 10.4498
_diffrn_measured_fraction_theta_full 0.997
_diffrn_measured_fraction_theta_max 0.997
_diffrn_measurement_device_type 'Oxford Xcalibur Ruby CCD'
_diffrn_measurement_method '\o oscillation scan'
_diffrn_radiation_monochromator graphite
_diffrn_radiation_source 'Enhance (Mo) X-ray Source'
_diffrn_radiation_type MoK\a
_diffrn_radiation_wavelength 0.7107
_diffrn_reflns_av_R_equivalents 0.0338
_diffrn_reflns_av_sigmaI/netI 0.0410
_diffrn_reflns_limit_h_max 14
_diffrn_reflns_limit_h_min -14
_diffrn_reflns_limit_k_max 23
_diffrn_reflns_limit_k_min -23
_diffrn_reflns_limit_l_max 38
_diffrn_reflns_limit_l_min -38
_diffrn_reflns_number 24088
_diffrn_reflns_theta_full 36.32
_diffrn_reflns_theta_max 36.32
_diffrn_reflns_theta_min 4.94
_exptl_absorpt_coefficient_mu 16.025
_exptl_absorpt_correction_T_max 0.5666
_exptl_absorpt_correction_T_min 0.0937
_exptl_absorpt_correction_type multi-scan
_exptl_absorpt_process_details
;
CrysAlisPro, Oxford Diffraction Ltd.,
Version 1.171.33.55 (release 05-01-2010 CrysAlis171 .NET)
(compiled Jan 5 2010,16:28:46)
Empirical absorption correction using spherical harmonics,
implemented in SCALE3 ABSPACK scaling algorithm.
;
_exptl_crystal_colour colourless
_exptl_crystal_density_diffrn 2.627
_exptl_crystal_density_method 'not measured'
_exptl_crystal_description plate
_exptl_crystal_F_000 2016
_exptl_crystal_size_max 0.35
_exptl_crystal_size_mid 0.09
_exptl_crystal_size_min 0.04
_refine_diff_density_max 1.445
_refine_diff_density_min -1.795
_refine_diff_density_rms 0.165
_refine_ls_extinction_method none
_refine_ls_goodness_of_fit_ref 1.124
_refine_ls_hydrogen_treatment constr
_refine_ls_matrix_type full
_refine_ls_number_parameters 164
_refine_ls_number_reflns 6769
_refine_ls_number_restraints 0
_refine_ls_restrained_S_all 1.124
_refine_ls_R_factor_all 0.0512
_refine_ls_R_factor_gt 0.0279
_refine_ls_shift/su_max 0.002
_refine_ls_shift/su_mean 0.000
_refine_ls_structure_factor_coef Fsqd
_refine_ls_weighting_details 'calc w=1/[\s^2^(Fo^2^)+(0.0205P)^2^+1.5854P] where P=(Fo^2^+2Fc^2^)/3'
_refine_ls_weighting_scheme calc
_refine_ls_wR_factor_gt 0.0620
_refine_ls_wR_factor_ref 0.0642
_reflns_number_gt 4608
_reflns_number_total 6769
_reflns_threshold_expression >2sigma(I)
_cod_data_source_file C0DT01089H.TXT
_cod_data_source_block kp280410
_cod_original_cell_volume 2795.35(9)
_cod_original_sg_symbol_H-M C2/c
_cod_database_code 7014714

loop_
_symmetry_equiv_pos_as_xyz
'x, y, z'
'-x, y, -z+1/2'
'x+1/2, y+1/2, z'
'-x+1/2, y+1/2, -z+1/2'
'-x, -y, -z'
'x, -y, z-1/2'
'-x+1/2, -y+1/2, -z'
'x+1/2, -y+1/2, z-1/2'

loop_
_atom_site_label
_atom_site_type_symbol
_atom_site_fract_x
_atom_site_fract_y
_atom_site_fract_z
_atom_site_U_iso_or_equiv
_atom_site_adp_type
_atom_site_occupancy
_atom_site_symmetry_multiplicity
_atom_site_calc_flag
_atom_site_refinement_flags
_atom_site_disorder_assembly
_atom_site_disorder_group
Au1 Au 0.648314(16) 0.248798(9) 0.167004(6) 0.02814(4) Uani 1 1 d . . .
Au2 Au 0.5000 -0.004211(14) 0.2500 0.02925(5) Uani 1 2 d S . .
Cl1 Cl 0.80717(10) 0.00228(6) 0.08131(4) 0.03125(18) Uani 1 1 d . . .
Cl2 Cl 1.0000 -0.01229(7) 0.2500 0.0225(2) Uani 1 2 d S . .
C1 C 0.7400(4) 0.2495(2) 0.25125(16) 0.0266(7) Uani 1 1 d . . .
C2 C 0.8899(5) 0.2100(3) 0.33497(17) 0.0333(8) Uani 1 1 d . . .
H2A H 0.9605 0.1760 0.3625 0.040 Uiso 1 1 calc R . .
C3 C 0.8196(4) 0.2934(2) 0.34261(16) 0.0281(7) Uani 1 1 d . . .
H3A H 0.8301 0.3296 0.3771 0.034 Uiso 1 1 calc R . .
C4 C 0.5698(4) 0.2481(2) 0.08183(16) 0.0274(7) Uani 1 1 d . . .
C5 C 0.5428(4) 0.2102(2) -0.01280(18) 0.0317(8) Uani 1 1 d . . .
H5A H 0.5567 0.1787 -0.0476 0.038 Uiso 1 1 calc R . .
C6 C 0.4461(4) 0.2855(3) -0.00660(18) 0.0323(8) Uani 1 1 d . . .
H6A H 0.3789 0.3168 -0.0364 0.039 Uiso 1 1 calc R . .
C7 C 0.6053(4) -0.0021(2) 0.33257(15) 0.0271(7) Uani 1 1 d . . .
C8 C 0.7857(4) 0.0001(2) 0.41234(17) 0.0306(8) Uani 1 1 d . . .
H8A H 0.8851 -0.0012 0.4363 0.037 Uiso 1 1 calc R . .
C9 C 0.6405(4) 0.0117(2) 0.42973(17) 0.0312(8) Uani 1 1 d . . .
H9A H 0.6176 0.0190 0.4681 0.037 Uiso 1 1 calc R . .
N1 N 0.8378(3) 0.18471(19) 0.27882(14) 0.0288(6) Uani 1 1 d . . .
H1 H 0.8653 0.1321 0.2628 0.035 Uiso 1 1 calc R . .
N2 N 0.7297(3) 0.31613(19) 0.29111(13) 0.0274(6) Uani 1 1 d . . .
H2 H 0.6727 0.3679 0.2851 0.033 Uiso 1 1 calc R . .
N3 N 0.4651(4) 0.30690(19) 0.05072(14) 0.0296(7) Uani 1 1 d . . .
H3 H 0.4154 0.3532 0.0658 0.035 Uiso 1 1 calc R . .
N4 N 0.6155(3) 0.18954(19) 0.04185(13) 0.0271(6) Uani 1 1 d . . .
H4 H 0.6840 0.1434 0.0498 0.033 Uiso 1 1 calc R . .
N7 N 0.5342(3) 0.0106(2) 0.37985(13) 0.0277(6) Uani 1 1 d . . .
H7 H 0.4312 0.0174 0.3790 0.033 Uiso 1 1 calc R . .
N8 N 0.7597(3) -0.00927(19) 0.35309(14) 0.0295(6) Uani 1 1 d . . .
H8 H 0.8351 -0.0188 0.3314 0.035 Uiso 1 1 calc R . .

loop_
_atom_site_aniso_label
_atom_site_aniso_U_11
_atom_site_aniso_U_22
_atom_site_aniso_U_33
_atom_site_aniso_U_23
_atom_site_aniso_U_13
_atom_site_aniso_U_12
Au1 0.03019(7) 0.02260(6) 0.03165(7) 0.00043(5) 0.00421(5) 0.00367(5)
Au2 0.03171(10) 0.02791(9) 0.02954(10) 0.000 0.00924(7) 0.000
Cl1 0.0247(4) 0.0278(4) 0.0429(5) 0.0061(4) 0.0110(3) 0.0085(3)
Cl2 0.0263(5) 0.0126(4) 0.0296(5) 0.000 0.0075(4) 0.000
C1 0.0268(17) 0.0206(14) 0.0334(19) 0.0027(13) 0.0082(14) 0.0002(12)
C2 0.031(2) 0.0330(19) 0.036(2) 0.0058(16) 0.0053(16) 0.0079(15)
C3 0.0262(19) 0.0257(16) 0.032(2) -0.0018(14) 0.0030(15) -0.0004(13)
C4 0.0247(17) 0.0218(14) 0.0355(18) 0.0019(15) 0.0034(14) -0.0002(13)
C5 0.034(2) 0.0230(16) 0.038(2) 0.0003(15) 0.0036(16) 0.0016(14)
C6 0.030(2) 0.0280(17) 0.037(2) 0.0027(16) -0.0009(16) 0.0027(14)
C7 0.0267(17) 0.0219(15) 0.0342(18) 0.0009(14) 0.0089(14) -0.0011(12)
C8 0.0236(17) 0.0258(16) 0.042(2) 0.0006(16) 0.0024(14) 0.0036(13)
C9 0.0300(19) 0.0339(18) 0.0310(18) 0.0021(16) 0.0091(14) -0.0048(15)
N1 0.0312(16) 0.0211(13) 0.0346(17) 0.0005(12) 0.0067(13) 0.0073(11)
N2 0.0248(15) 0.0215(12) 0.0360(17) 0.0002(12) 0.0050(13) 0.0068(10)
N3 0.0289(16) 0.0220(13) 0.0378(18) 0.0007(12) 0.0043(13) 0.0068(11)
N4 0.0268(15) 0.0213(12) 0.0339(17) 0.0028(12) 0.0062(13) 0.0041(10)
N7 0.0193(13) 0.0321(15) 0.0326(15) 0.0019(13) 0.0069(11) 0.0007(11)
N8 0.0257(15) 0.0252(13) 0.0410(17) 0.0004(13) 0.0167(12) 0.0010(11)

loop_
_atom_type_symbol
_atom_type_description
_atom_type_scat_dispersion_real
_atom_type_scat_dispersion_imag
_atom_type_scat_source
C C 0.0033 0.0016 'International Tables Vol C Tables 4.2.6.8 and 6.1.1.4'
H H 0.0000 0.0000 'International Tables Vol C Tables 4.2.6.8 and 6.1.1.4'
N N 0.0061 0.0033 'International Tables Vol C Tables 4.2.6.8 and 6.1.1.4'
Au Au -2.0133 8.8022 'International Tables Vol C Tables 4.2.6.8 and 6.1.1.4'
Cl Cl 0.1484 0.1585 'International Tables Vol C Tables 4.2.6.8 and 6.1.1.4'

loop_
_geom_angle_atom_site_label_1
_geom_angle_atom_site_label_2
_geom_angle_atom_site_label_3
_geom_angle
_geom_angle_site_symmetry_1
_geom_angle_site_symmetry_3
_geom_angle_publ_flag
C4 Au1 C1 176.67(13) . . ?
C7 Au2 C7 178.31(18) . 2_655 ?
N2 C1 N1 104.1(3) . . ?
N2 C1 Au1 129.1(2) . . ?
N1 C1 Au1 126.7(3) . . ?
C3 C2 N1 105.3(3) . . ?
C3 C2 H2A 127.4 . . ?
N1 C2 H2A 127.4 . . ?
C2 C3 N2 107.1(3) . . ?
C2 C3 H3A 126.4 . . ?
N2 C3 H3A 126.4 . . ?
N4 C4 N3 103.7(3) . . ?
N4 C4 Au1 127.0(2) . . ?
N3 C4 Au1 129.3(3) . . ?
C6 C5 N4 105.7(3) . . ?
C6 C5 H5A 127.2 . . ?
N4 C5 H5A 127.2 . . ?
N3 C6 C5 106.6(3) . . ?
N3 C6 H6A 126.7 . . ?
C5 C6 H6A 126.7 . . ?
N8 C7 N7 104.2(3) . . ?
N8 C7 Au2 129.0(3) . . ?
N7 C7 Au2 126.8(2) . . ?
C9 C8 N8 106.4(3) . . ?
C9 C8 H8A 126.8 . . ?
N8 C8 H8A 126.8 . . ?
C8 C9 N7 105.4(3) . . ?
C8 C9 H9A 127.3 . . ?
N7 C9 H9A 127.3 . . ?
C1 N1 C2 112.2(3) . . ?
C1 N1 H1 123.9 . . ?
C2 N1 H1 123.9 . . ?
C1 N2 C3 111.3(3) . . ?
C1 N2 H2 124.4 . . ?
C3 N2 H2 124.4 . . ?
C4 N3 C6 111.8(3) . . ?
C4 N3 H3 124.1 . . ?
C6 N3 H3 124.1 . . ?
C4 N4 C5 112.2(3) . . ?
C4 N4 H4 123.9 . . ?
C5 N4 H4 123.9 . . ?
C7 N7 C9 112.4(3) . . ?
C7 N7 H7 123.8 . . ?
C9 N7 H7 123.8 . . ?
C7 N8 C8 111.6(3) . . ?
C7 N8 H8 124.2 . . ?
C8 N8 H8 124.2 . . ?

loop_
_geom_bond_atom_site_label_1
_geom_bond_atom_site_label_2
_geom_bond_distance
_geom_bond_site_symmetry_2
_geom_bond_publ_flag
Au1 C4 2.013(4) . ?
Au1 C1 2.018(4) . ?
Au2 C7 2.015(4) . ?
Au2 C7 2.015(4) 2_655 ?
C1 N2 1.337(4) . ?
C1 N1 1.345(4) . ?
C2 C3 1.348(5) . ?
C2 N1 1.375(5) . ?
C2 H2A 0.9500 . ?
C3 N2 1.375(4) . ?
C3 H3A 0.9500 . ?
C4 N4 1.346(4) . ?
C4 N3 1.358(4) . ?
C5 C6 1.367(5) . ?
C5 N4 1.374(5) . ?
C5 H5A 0.9500 . ?
C6 N3 1.362(5) . ?
C6 H6A 0.9500 . ?
C7 N8 1.341(4) . ?
C7 N7 1.342(5) . ?
C8 C9 1.362(5) . ?
C8 N8 1.379(5) . ?
C8 H8A 0.9500 . ?
C9 N7 1.376(5) . ?
C9 H9A 0.9500 . ?
N1 H1 0.8800 . ?
N2 H2 0.8800 . ?
N3 H3 0.8800 . ?
N4 H4 0.8800 . ?
N7 H7 0.8800 . ?
N8 H8 0.8800 . ?

loop_
_geom_hbond_atom_site_label_D
_geom_hbond_atom_site_label_H
_geom_hbond_atom_site_label_A
_geom_hbond_distance_DH
_geom_hbond_distance_HA
_geom_hbond_distance_DA
_geom_hbond_angle_DHA
_geom_hbond_site_symmetry_A
N1 H1 Cl2 0.88 2.39 3.227(3) 160.1 .
N2 H2 Cl2 0.88 2.32 3.187(3) 167.1 3_455
N3 H3 Cl1 0.88 2.35 3.202(3) 162.1 3_455
N4 H4 Cl1 0.88 2.33 3.187(3) 164.2 .
N7 H7 Cl1 0.88 2.35 3.163(3) 153.2 2_655
N8 H8 Cl2 0.88 2.52 3.366(3) 162.8 .

loop_
_geom_torsion_atom_site_label_1
_geom_torsion_atom_site_label_2
_geom_torsion_atom_site_label_3
_geom_torsion_atom_site_label_4
_geom_torsion
_geom_torsion_site_symmetry_1
_geom_torsion_site_symmetry_2
_geom_torsion_site_symmetry_3
_geom_torsion_site_symmetry_4
_geom_torsion_publ_flag
C4 Au1 C1 N2 115(2) . . . . ?
C4 Au1 C1 N1 -59(2) . . . . ?
N1 C2 C3 N2 -0.8(4) . . . . ?
C1 Au1 C4 N4 50(2) . . . . ?
C1 Au1 C4 N3 -127(2) . . . . ?
N4 C5 C6 N3 0.2(4) . . . . ?
C7 Au2 C7 N8 -96.2(3) 2_655 . . . ?
C7 Au2 C7 N7 81.1(3) 2_655 . . . ?
N8 C8 C9 N7 -1.1(4) . . . . ?
N2 C1 N1 C2 -0.6(4) . . . . ?
Au1 C1 N1 C2 174.7(3) . . . . ?
C3 C2 N1 C1 0.9(4) . . . . ?
N1 C1 N2 C3 0.1(4) . . . . ?
Au1 C1 N2 C3 -175.0(3) . . . . ?
C2 C3 N2 C1 0.5(4) . . . . ?
N4 C4 N3 C6 0.1(4) . . . . ?
Au1 C4 N3 C6 177.9(3) . . . . ?
C5 C6 N3 C4 -0.2(4) . . . . ?
N3 C4 N4 C5 0.0(4) . . . . ?
Au1 C4 N4 C5 -177.8(2) . . . . ?
C6 C5 N4 C4 -0.2(4) . . . . ?
N8 C7 N7 C9 0.1(4) . . . . ?
Au2 C7 N7 C9 -177.7(2) . . . . ?
C8 C9 N7 C7 0.7(4) . . . . ?
N7 C7 N8 C8 -0.9(4) . . . . ?
Au2 C7 N8 C8 176.9(2) . . . . ?
C9 C8 N8 C7 1.3(4) . . . . ?
